data_7033718
loop_
_publ_author_name
'Nemec, Ivan'
'Herchel, Radovan'
'Tr\'avn\'i\<cek, Zden\<ek'

_publ_section_title
;
 The relationship between the strength of hydrogen bonding and spin
 crossover behaviour in a series of iron(iii) Schiff base complexes.
;
_journal_issue 10
_journal_name_full 'Dalton transactions (Cambridge, England : 2003)'
_journal_page_first 4474
_journal_page_last 4484
_journal_paper_doi 10.1039/c4dt03400g
_journal_volume 44
_journal_year 2015
_chemical_formula_sum 'C31 H32 Fe N5 O3 Se'
_chemical_formula_weight 657.43
_chemical_name_systematic
;
 ?
;
_space_group_IT_number 2
_symmetry_cell_setting triclinic
_symmetry_space_group_name_Hall '-P 1'
_symmetry_space_group_name_H-M 'P -1'
_atom_sites_solution_hydrogens geom
_atom_sites_solution_primary direct
_atom_sites_solution_secondary difmap
_audit_creation_method SHELXL-97
_audit_update_record
;
2014-10-20 deposited with the CCDC.
2015-01-19 downloaded from the CCDC.
;
_cell_angle_alpha 101.184(3)
_cell_angle_beta 93.834(3)
_cell_angle_gamma 92.497(2)
_cell_formula_units_Z 2
_cell_length_a 10.2841(3)
_cell_length_b 11.2785(3)
_cell_length_c 13.2216(4)
_cell_measurement_reflns_used 6226
_cell_measurement_temperature 308(2)
_cell_measurement_theta_max 33.3442
_cell_measurement_theta_min 2.9422
_cell_volume 1498.57(8)
_computing_cell_refinement 'CrysAlis RED, Oxford Diffraction Ltd.'
_computing_data_collection 'CrysAlis CCD, Oxford Diffraction Ltd.'
_computing_data_reduction 'CrysAlis RED, Oxford Diffraction Ltd.'
_computing_molecular_graphics 'MERCURY (Macrae et al., 2006)'
_computing_publication_material ' enCIFer (Allen et al., 2004)'
_computing_structure_refinement 'SHELXL97 (Sheldrick, 2008)'
_computing_structure_solution 'SHELXS97 (Sheldrick, 2008)'
_diffrn_ambient_temperature 308(2)
_diffrn_measured_fraction_theta_full 0.997
_diffrn_measured_fraction_theta_max 0.997
_diffrn_measurement_device_type 'Xcalibur, Sapphire2, large Be window'
_diffrn_radiation_monochromator graphite
_diffrn_radiation_source 'Enhance (Mo) X-ray Source'
_diffrn_radiation_type MoK\a
_diffrn_radiation_wavelength 0.71073
_diffrn_reflns_av_R_equivalents 0.0324
_diffrn_reflns_av_sigmaI/netI 0.0593
_diffrn_reflns_limit_h_max 12
_diffrn_reflns_limit_h_min -12
_diffrn_reflns_limit_k_max 13
_diffrn_reflns_limit_k_min -9
_diffrn_reflns_limit_l_max 15
_diffrn_reflns_limit_l_min -15
_diffrn_reflns_number 14216
_diffrn_reflns_theta_full 25.00
_diffrn_reflns_theta_max 25.00
_diffrn_reflns_theta_min 2.94
_exptl_absorpt_coefficient_mu 1.758
_exptl_absorpt_correction_T_max 1.0000
_exptl_absorpt_correction_T_min 0.911
_exptl_absorpt_correction_type multi-scan
_exptl_absorpt_process_details
;
CrysAlis RED, Oxford Diffraction Ltd.,
Version 1.171.33.52 (release 06-11-2009 CrysAlis171 .NET)
(compiled Nov  6 2009,16:24:50)
Empirical absorption correction using spherical harmonics,
 implemented in SCALE3 ABSPACK scaling algorithm.
;
_exptl_crystal_colour black
_exptl_crystal_density_diffrn 1.457
_exptl_crystal_density_method 'not measured'
_exptl_crystal_description block
_exptl_crystal_F_000 674
_exptl_crystal_size_max 0.33
_exptl_crystal_size_mid 0.26
_exptl_crystal_size_min 0.22
_refine_diff_density_max 0.868
_refine_diff_density_min -0.460
_refine_diff_density_rms 0.065
_refine_ls_extinction_method none
_refine_ls_goodness_of_fit_ref 0.913
_refine_ls_hydrogen_treatment constr
_refine_ls_matrix_type full
_refine_ls_number_parameters 360
_refine_ls_number_reflns 5271
_refine_ls_number_restraints 0
_refine_ls_restrained_S_all 0.913
_refine_ls_R_factor_all 0.0855
_refine_ls_R_factor_gt 0.0467
_refine_ls_shift/su_max 0.001
_refine_ls_shift/su_mean 0.000
_refine_ls_structure_factor_coef Fsqd
_refine_ls_weighting_details 'calc w=1/[\s^2^(Fo^2^)+(0.0705P)^2^+0.0000P] where P=(Fo^2^+2Fc^2^)/3'
_refine_ls_weighting_scheme calc
_refine_ls_wR_factor_gt 0.1127
_refine_ls_wR_factor_ref 0.1201
_reflns_number_gt 3044
_reflns_number_total 5271
_reflns_threshold_expression >2sigma(I)
_cod_data_source_file c4dt03400g2.cif
_cod_data_source_block 1d'_308K
_cod_depositor_comments 'Adding full bibliography for 7033715--7033721.cif.'
_cod_original_cell_volume 1498.57(7)
_cod_original_sg_symbol_H-M P-1
_cod_database_code 7033718

loop_
_symmetry_equiv_pos_as_xyz
'x, y, z'
'-x, -y, -z'

loop_
_atom_site_label
_atom_site_type_symbol
_atom_site_fract_x
_atom_site_fract_y
_atom_site_fract_z
_atom_site_U_iso_or_equiv
_atom_site_adp_type
_atom_site_occupancy
_atom_site_symmetry_multiplicity
_atom_site_calc_flag
_atom_site_refinement_flags
_atom_site_disorder_assembly
_atom_site_disorder_group
C1 C 0.8132(4) 0.5677(4) 0.1881(3) 0.0521(10) Uani 1 1 d . . .
C1S C 0.8669(7) 0.4178(6) 0.3900(6) 0.1502(15) Uani 1 1 d . A .
H1S1 H 0.9513 0.4187 0.4258 0.225 Uiso 1 1 calc R . .
H1S2 H 0.8441 0.4994 0.3897 0.225 Uiso 1 1 calc R . .
H1S3 H 0.8688 0.3744 0.3201 0.225 Uiso 1 1 calc R . .
C2S C 0.6392(8) 0.3663(6) 0.4002(6) 0.1502(15) Uani 1 1 d . A 1
H2S1 H 0.6281 0.3196 0.3310 0.225 Uiso 1 1 calc R A 1
H2S2 H 0.6237 0.4494 0.3992 0.225 Uiso 1 1 calc R A 1
H2S3 H 0.5783 0.3355 0.4421 0.225 Uiso 1 1 calc R A 1
C4 C 0.8994(4) 0.3488(4) 0.0748(3) 0.0614(11) Uani 1 1 d . . .
C3S C 0.8110(9) 0.3102(7) 0.5177(7) 0.1502(15) Uani 1 1 d . A .
H3S H 0.8997 0.3146 0.5382 0.180 Uiso 1 1 calc R . .
C5 C 0.9405(5) 0.2375(5) 0.0186(3) 0.0760(13) Uani 1 1 d . . .
H5 H 1.0247 0.2343 -0.0031 0.091 Uiso 1 1 calc R . .
C6 C 0.8601(6) 0.1366(5) -0.0036(3) 0.0778(14) Uani 1 1 d . . .
H6 H 0.8891 0.0644 -0.0392 0.093 Uiso 1 1 calc R . .
C7 C 0.7353(5) 0.1415(4) 0.0266(3) 0.0735(13) Uani 1 1 d . . .
H7 H 0.6807 0.0714 0.0132 0.088 Uiso 1 1 calc R . .
C8 C 0.6894(4) 0.2486(4) 0.0764(3) 0.0635(11) Uani 1 1 d . . .
H8 H 0.6039 0.2496 0.0953 0.076 Uiso 1 1 calc R . .
C9 C 0.7687(4) 0.3562(4) 0.0994(3) 0.0539(10) Uani 1 1 d . . .
C10 C 0.7230(4) 0.4714(3) 0.1514(3) 0.0490(9) Uani 1 1 d . . .
C11 C 0.5867(4) 0.4808(4) 0.1635(3) 0.0580(10) Uani 1 1 d . . .
H11 H 0.5327 0.4122 0.1361 0.070 Uiso 1 1 calc R . .
C12 C 0.3891(4) 0.5703(4) 0.2135(4) 0.0752(13) Uani 1 1 d . . .
H12A H 0.3670 0.5584 0.2812 0.090 Uiso 1 1 calc R . .
H12B H 0.3484 0.5036 0.1619 0.090 Uiso 1 1 calc R . .
C13 C 0.3406(4) 0.6892(4) 0.1938(4) 0.0729(12) Uani 1 1 d . . .
H13A H 0.3500 0.6951 0.1224 0.088 Uiso 1 1 calc R . .
H13B H 0.2491 0.6941 0.2066 0.088 Uiso 1 1 calc R . .
C14 C 0.3896(4) 0.9075(4) 0.2379(3) 0.0650(11) Uani 1 1 d . . .
H14A H 0.2970 0.9184 0.2422 0.078 Uiso 1 1 calc R . .
H14B H 0.4092 0.9064 0.1670 0.078 Uiso 1 1 calc R . .
C15 C 0.4647(4) 1.0138(4) 0.3071(3) 0.0689(12) Uani 1 1 d . . .
H15A H 0.4462 1.0134 0.3780 0.083 Uiso 1 1 calc R . .
H15B H 0.4326 1.0876 0.2899 0.083 Uiso 1 1 calc R . .
C16 C 0.6111(4) 1.0176(3) 0.3013(3) 0.0617(11) Uani 1 1 d . . .
H16A H 0.6317 1.0091 0.2298 0.074 Uiso 1 1 calc R . .
H16B H 0.6495 1.0949 0.3392 0.074 Uiso 1 1 calc R . .
C17 C 0.7279(4) 0.9476(3) 0.4362(3) 0.0501(9) Uani 1 1 d . . .
H17 H 0.7494 1.0295 0.4611 0.060 Uiso 1 1 calc R . .
C18 C 0.7668(3) 0.8654(3) 0.5024(3) 0.0471(9) Uani 1 1 d . . .
C19 C 0.8559(4) 0.9096(4) 0.5915(3) 0.0503(9) Uani 1 1 d . . .
C20 C 0.9234(4) 1.0234(4) 0.6112(3) 0.0646(11) Uani 1 1 d . . .
H20 H 0.9108 1.0748 0.5647 0.078 Uiso 1 1 calc R . .
C21 C 1.0085(4) 1.0606(5) 0.6986(4) 0.0773(13) Uani 1 1 d . . .
H21 H 1.0508 1.1371 0.7104 0.093 Uiso 1 1 calc R . .
C22 C 1.0313(5) 0.9864(6) 0.7681(4) 0.0830(14) Uani 1 1 d . . .
H22 H 1.0897 1.0119 0.8259 0.100 Uiso 1 1 calc R . .
C23 C 0.9683(5) 0.8763(5) 0.7518(3) 0.0778(13) Uani 1 1 d . . .
H23 H 0.9840 0.8261 0.7988 0.093 Uiso 1 1 calc R . .
C24 C 0.8783(4) 0.8349(4) 0.6641(3) 0.0594(11) Uani 1 1 d . . .
C25 C 0.8102(4) 0.7220(4) 0.6486(3) 0.0699(12) Uani 1 1 d . . .
H25 H 0.8227 0.6739 0.6977 0.084 Uiso 1 1 calc R . .
C26 C 0.7266(4) 0.6806(4) 0.5645(3) 0.0652(11) Uani 1 1 d . . .
H26 H 0.6832 0.6050 0.5571 0.078 Uiso 1 1 calc R . .
C27 C 0.7040(4) 0.7510(3) 0.4872(3) 0.0505(9) Uani 1 1 d . . .
C28 C 0.6521(4) 0.7900(3) 0.0409(3) 0.0535(10) Uani 1 1 d . . .
N1 N 0.5312(3) 0.5743(3) 0.2084(3) 0.0574(8) Uani 1 1 d . . .
N1S N 0.7696(7) 0.3580(4) 0.4425(4) 0.1140(17) Uani 1 1 d . . .
N2 N 0.4193(3) 0.7890(3) 0.2643(2) 0.0566(8) Uani 1 1 d . . .
H1N2 H 0.3924 0.7904 0.3287 0.068 Uiso 1 1 calc R . .
N3 N 0.6660(3) 0.9186(2) 0.3458(2) 0.0498(8) Uani 1 1 d . . .
N4 N 0.6287(4) 0.7884(3) 0.1241(3) 0.0679(10) Uani 1 1 d . . .
O1 O 0.7856(2) 0.6701(2) 0.2453(2) 0.0642(7) Uani 1 1 d . . .
O1S O 0.7294(5) 0.2566(4) 0.5639(3) 0.1327(16) Uani 1 1 d . . .
O2 O 0.6212(3) 0.7064(2) 0.4083(2) 0.0592(7) Uani 1 1 d . . .
Se1 Se 0.68867(5) 0.79431(4) -0.08798(3) 0.0736(2) Uani 1 1 d . . .
Fe1 Fe 0.62191(5) 0.74172(4) 0.26969(4) 0.05142(19) Uani 1 1 d . . .
C2 C 0.9461(4) 0.5554(4) 0.1643(3) 0.0663(12) Uani 1 1 d . . .
H2 H 1.0069 0.6200 0.1875 0.080 Uiso 1 1 calc R . .
C3 C 0.9842(4) 0.4517(4) 0.1090(3) 0.0687(12) Uani 1 1 d . . .
H3 H 1.0707 0.4480 0.0926 0.082 Uiso 1 1 calc R . .

loop_
_atom_site_aniso_label
_atom_site_aniso_U_11
_atom_site_aniso_U_22
_atom_site_aniso_U_33
_atom_site_aniso_U_23
_atom_site_aniso_U_13
_atom_site_aniso_U_12
C1 0.042(2) 0.060(3) 0.057(3) 0.017(2) 0.0047(19) 0.006(2)
C1S 0.164(4) 0.138(3) 0.153(4) 0.029(3) 0.031(3) 0.030(3)
C2S 0.164(4) 0.138(3) 0.153(4) 0.029(3) 0.031(3) 0.030(3)
C4 0.065(3) 0.080(3) 0.043(2) 0.018(2) 0.009(2) 0.019(3)
C3S 0.164(4) 0.138(3) 0.153(4) 0.029(3) 0.031(3) 0.030(3)
C5 0.077(3) 0.104(4) 0.052(3) 0.017(3) 0.012(2) 0.046(3)
C6 0.095(4) 0.080(4) 0.056(3) 0.001(2) -0.001(3) 0.034(3)
C7 0.086(4) 0.068(3) 0.062(3) 0.005(2) -0.012(3) 0.017(3)
C8 0.065(3) 0.063(3) 0.058(3) 0.001(2) 0.001(2) 0.013(2)
C9 0.053(3) 0.066(3) 0.043(2) 0.0118(19) -0.0033(19) 0.011(2)
C10 0.044(2) 0.051(2) 0.050(2) 0.0063(18) 0.0028(18) 0.0040(19)
C11 0.050(3) 0.054(3) 0.063(3) -0.002(2) -0.001(2) -0.002(2)
C12 0.047(3) 0.066(3) 0.102(4) -0.007(2) 0.007(2) -0.002(2)
C13 0.050(3) 0.078(3) 0.083(3) -0.002(3) 0.004(2) 0.004(2)
C14 0.055(3) 0.079(3) 0.062(3) 0.014(2) 0.002(2) 0.018(2)
C15 0.084(3) 0.067(3) 0.061(3) 0.020(2) 0.005(2) 0.027(2)
C16 0.080(3) 0.049(2) 0.057(3) 0.015(2) -0.003(2) 0.007(2)
C17 0.051(2) 0.045(2) 0.053(3) 0.0048(19) 0.011(2) -0.0012(18)
C18 0.044(2) 0.048(2) 0.050(2) 0.0078(18) 0.0089(18) 0.0103(18)
C19 0.046(2) 0.062(3) 0.043(2) 0.005(2) 0.0126(18) 0.007(2)
C20 0.059(3) 0.082(3) 0.049(3) 0.004(2) 0.004(2) 0.006(2)
C21 0.051(3) 0.099(4) 0.074(3) -0.005(3) 0.015(3) -0.001(2)
C22 0.066(3) 0.128(5) 0.051(3) 0.010(3) 0.000(2) 0.006(3)
C23 0.078(3) 0.113(4) 0.043(3) 0.017(3) 0.001(2) 0.017(3)
C24 0.052(3) 0.080(3) 0.047(3) 0.013(2) 0.009(2) 0.009(2)
C25 0.078(3) 0.084(3) 0.056(3) 0.033(2) 0.008(2) 0.016(3)
C26 0.079(3) 0.058(3) 0.061(3) 0.019(2) 0.007(2) 0.000(2)
C27 0.058(3) 0.052(2) 0.043(2) 0.0069(19) 0.012(2) 0.009(2)
C28 0.045(2) 0.049(2) 0.062(3) -0.001(2) 0.002(2) -0.0011(18)
N1 0.0377(19) 0.059(2) 0.070(2) 0.0004(17) 0.0031(16) 0.0006(16)
N1S 0.173(5) 0.090(3) 0.095(4) 0.044(3) 0.032(3) 0.039(3)
N2 0.049(2) 0.067(2) 0.052(2) 0.0062(16) 0.0071(16) 0.0121(16)
N3 0.0524(19) 0.0455(18) 0.052(2) 0.0095(15) 0.0062(16) 0.0039(15)
N4 0.071(2) 0.082(3) 0.050(2) 0.0052(18) 0.0127(19) 0.0089(19)
O1 0.0453(16) 0.0624(18) 0.082(2) 0.0081(15) 0.0031(14) -0.0014(13)
O1S 0.151(4) 0.122(3) 0.147(4) 0.056(3) 0.081(3) 0.015(3)
O2 0.0704(18) 0.0503(15) 0.0554(17) 0.0113(13) -0.0010(15) -0.0074(13)
Se1 0.0723(3) 0.0858(4) 0.0626(3) 0.0111(2) 0.0211(2) -0.0040(2)
Fe1 0.0497(4) 0.0505(3) 0.0511(4) 0.0032(3) 0.0032(3) 0.0015(3)
C2 0.053(3) 0.074(3) 0.075(3) 0.023(2) 0.008(2) -0.003(2)
C3 0.053(3) 0.086(3) 0.072(3) 0.022(3) 0.015(2) 0.016(3)

loop_
_atom_type_symbol
_atom_type_description
_atom_type_scat_dispersion_real
_atom_type_scat_dispersion_imag
_atom_type_scat_source
C C 0.0033 0.0016 'International Tables Vol C Tables 4.2.6.8 and 6.1.1.4'
H H 0.0000 0.0000 'International Tables Vol C Tables 4.2.6.8 and 6.1.1.4'
N N 0.0061 0.0033 'International Tables Vol C Tables 4.2.6.8 and 6.1.1.4'
O O 0.0106 0.0060 'International Tables Vol C Tables 4.2.6.8 and 6.1.1.4'
Se Se -0.0929 2.2259 'International Tables Vol C Tables 4.2.6.8 and 6.1.1.4'
Fe Fe 0.3463 0.8444 'International Tables Vol C Tables 4.2.6.8 and 6.1.1.4'

loop_
_geom_angle_atom_site_label_1
_geom_angle_atom_site_label_2
_geom_angle_atom_site_label_3
_geom_angle
O1 C1 C10 124.3(3)
O1 C1 C2 116.7(4)
C10 C1 C2 119.0(4)
N1S C1S H1S1 109.5
N1S C1S H1S2 109.5
H1S1 C1S H1S2 109.5
N1S C1S H1S3 109.5
H1S1 C1S H1S3 109.5
H1S2 C1S H1S3 109.5
N1S C2S H2S1 109.5
N1S C2S H2S2 109.5
N1S C2S H2S3 109.5
C3 C4 C9 117.9(4)
C3 C4 C5 123.0(4)
C9 C4 C5 119.1(4)
O1S C3S N1S 119.0(8)
O1S C3S H3S 120.5
N1S C3S H3S 120.5
C6 C5 C4 121.5(5)
C6 C5 H5 119.3
C4 C5 H5 119.3
C5 C6 C7 119.4(4)
C5 C6 H6 120.3
C7 C6 H6 120.3
C6 C7 C8 121.0(5)
C6 C7 H7 119.5
C8 C7 H7 119.5
C7 C8 C9 121.5(4)
C7 C8 H8 119.2
C9 C8 H8 119.2
C8 C9 C4 117.1(4)
C8 C9 C10 123.0(4)
C4 C9 C10 119.8(4)
C1 C10 C11 122.1(3)
C1 C10 C9 119.1(3)
C11 C10 C9 118.8(3)
N1 C11 C10 126.6(3)
N1 C11 H11 116.7
C10 C11 H11 116.7
N1 C12 C13 108.1(3)
N1 C12 H12A 110.1
C13 C12 H12A 110.1
N1 C12 H12B 110.1
C13 C12 H12B 110.1
H12A C12 H12B 108.4
N2 C13 C12 108.1(3)
N2 C13 H13A 110.1
C12 C13 H13A 110.1
N2 C13 H13B 110.1
C12 C13 H13B 110.1
H13A C13 H13B 108.4
N2 C14 C15 113.7(3)
N2 C14 H14A 108.8
C15 C14 H14A 108.8
N2 C14 H14B 108.8
C15 C14 H14B 108.8
H14A C14 H14B 107.7
C14 C15 C16 115.6(3)
C14 C15 H15A 108.4
C16 C15 H15A 108.4
C14 C15 H15B 108.4
C16 C15 H15B 108.4
H15A C15 H15B 107.4
N3 C16 C15 109.7(3)
N3 C16 H16A 109.7
C15 C16 H16A 109.7
N3 C16 H16B 109.7
C15 C16 H16B 109.7
H16A C16 H16B 108.2
N3 C17 C18 126.4(3)
N3 C17 H17 116.8
C18 C17 H17 116.8
C27 C18 C19 121.0(3)
C27 C18 C17 119.4(3)
C19 C18 C17 119.0(3)
C20 C19 C24 117.2(4)
C20 C19 C18 124.0(4)
C24 C19 C18 118.7(4)
C21 C20 C19 121.3(4)
C21 C20 H20 119.4
C19 C20 H20 119.4
C22 C21 C20 121.1(5)
C22 C21 H21 119.4
C20 C21 H21 119.4
C23 C22 C21 119.3(5)
C23 C22 H22 120.3
C21 C22 H22 120.3
C22 C23 C24 121.6(4)
C22 C23 H23 119.2
C24 C23 H23 119.2
C25 C24 C19 119.0(4)
C25 C24 C23 121.5(4)
C19 C24 C23 119.5(4)
C26 C25 C24 122.1(4)
C26 C25 H25 118.9
C24 C25 H25 118.9
C25 C26 C27 121.0(4)
C25 C26 H26 119.5
C27 C26 H26 119.5
O2 C27 C18 123.7(3)
O2 C27 C26 118.1(3)
C18 C27 C26 118.1(4)
N4 C28 Se1 179.4(4)
C11 N1 C12 120.1(3)
C11 N1 Fe1 126.1(3)
C12 N1 Fe1 113.7(2)
C3S N1S C2S 130.3(7)
C3S N1S C1S 117.5(7)
C2S N1S C1S 112.2(5)
C13 N2 C14 110.5(3)
C13 N2 Fe1 108.4(2)
C14 N2 Fe1 117.8(2)
C13 N2 H1N2 106.5
C14 N2 H1N2 106.5
Fe1 N2 H1N2 106.5
C17 N3 C16 117.2(3)
C17 N3 Fe1 123.6(2)
C16 N3 Fe1 118.8(2)
C28 N4 Fe1 162.9(3)
C1 O1 Fe1 131.2(2)
C27 O2 Fe1 126.6(2)
O1 Fe1 O2 93.00(12)
O1 Fe1 N1 87.84(12)
O2 Fe1 N1 90.32(12)
O1 Fe1 N3 106.44(11)
O2 Fe1 N3 84.74(11)
N1 Fe1 N3 165.08(12)
O1 Fe1 N4 86.78(13)
O2 Fe1 N4 176.89(12)
N1 Fe1 N4 92.76(13)
N3 Fe1 N4 92.35(13)
O1 Fe1 N2 165.85(12)
O2 Fe1 N2 94.10(12)
N1 Fe1 N2 79.90(12)
N3 Fe1 N2 86.40(12)
N4 Fe1 N2 86.78(13)
C3 C2 C1 120.8(4)
C3 C2 H2 119.6
C1 C2 H2 119.6
C2 C3 C4 122.9(4)
C2 C3 H3 118.5
C4 C3 H3 118.5

loop_
_geom_bond_atom_site_label_1
_geom_bond_atom_site_label_2
_geom_bond_distance
C1 O1 1.306(4)
C1 C10 1.387(5)
C1 C2 1.429(5)
C1S N1S 1.468(7)
C1S H1S1 0.9600
C1S H1S2 0.9600
C1S H1S3 0.9600
C2S N1S 1.432(8)
C2S H2S1 0.9600
C2S H2S2 0.9600
C2S H2S3 0.9600
C4 C3 1.403(6)
C4 C9 1.406(5)
C4 C5 1.426(6)
C3S O1S 1.269(8)
C3S N1S 1.277(9)
C3S H3S 0.9300
C5 C6 1.349(6)
C5 H5 0.9300
C6 C7 1.369(6)
C6 H6 0.9300
C7 C8 1.378(6)
C7 H7 0.9300
C8 C9 1.402(5)
C8 H8 0.9300
C9 C10 1.460(5)
C10 C11 1.427(5)
C11 N1 1.283(5)
C11 H11 0.9300
C12 N1 1.468(5)
C12 C13 1.514(6)
C12 H12A 0.9700
C12 H12B 0.9700
C13 N2 1.485(5)
C13 H13A 0.9700
C13 H13B 0.9700
C14 N2 1.485(5)
C14 C15 1.507(5)
C14 H14A 0.9700
C14 H14B 0.9700
C15 C16 1.512(6)
C15 H15A 0.9700
C15 H15B 0.9700
C16 N3 1.476(5)
C16 H16A 0.9700
C16 H16B 0.9700
C17 N3 1.292(4)
C17 C18 1.444(5)
C17 H17 0.9300
C18 C27 1.390(5)
C18 C19 1.436(5)
C19 C20 1.401(5)
C19 C24 1.409(5)
C20 C21 1.387(6)
C20 H20 0.9300
C21 C22 1.374(6)
C21 H21 0.9300
C22 C23 1.348(6)
C22 H22 0.9300
C23 C24 1.424(6)
C23 H23 0.9300
C24 C25 1.399(6)
C25 C26 1.352(6)
C25 H25 0.9300
C26 C27 1.424(5)
C26 H26 0.9300
C27 O2 1.306(4)
C28 N4 1.145(5)
C28 Se1 1.779(5)
N1 Fe1 2.060(3)
N2 Fe1 2.173(3)
N2 H1N2 0.9100
N3 Fe1 2.068(3)
N4 Fe1 2.096(4)
O1 Fe1 1.919(3)
O2 Fe1 1.950(3)
C2 C3 1.343(6)
C2 H2 0.9300
C3 H3 0.9300

loop_
_geom_hbond_atom_site_label_D
_geom_hbond_atom_site_label_H
_geom_hbond_atom_site_label_A
_geom_hbond_distance_DH
_geom_hbond_distance_HA
_geom_hbond_distance_DA
_geom_hbond_angle_DHA
_geom_hbond_site_symmetry_A
N2 H1N2 O1S 0.91 2.08 2.935(5) 155.3 2_666
